data_4313421
loop_
_publ_author_name
'Christophe Bucher'
'Jean-Claude Moutet'
'Jacques P\'ecaut'
'Guy Royal'
'Eric Saint-Aman'
'Fabrice Thomas'
'St\'ephane Torelli'
'Mihaela Ungureanu'

_publ_section_title
;
 Thermically and Electrochemically Induced Isomerization of a
 (Bis(ferrocene)-cyclam)copper(II) Complex
;
_journal_name_full 'Inorganic Chemistry'
_journal_page_first 2242
_journal_page_last 2252
_journal_paper_doi 10.1021/ic020632h
_journal_volume 42
_journal_year 2003
_chemical_formula_sum 'C36 H50 Cl2 Cu Fe2 N6 O8'
_chemical_formula_weight 940.96
_chemical_name_common TypeIII-Fc4NCuII
_chemical_name_systematic
;
   ?
;
_space_group_IT_number 2
_symmetry_cell_setting triclinic
_symmetry_space_group_name_Hall '-P 1'
_symmetry_space_group_name_H-M 'P -1'
_atom_sites_solution_hydrogens geom
_atom_sites_solution_primary direct
_atom_sites_solution_secondary difmap
_audit_creation_method SHELXL-97
_cell_angle_alpha 83.073(2)
_cell_angle_beta 81.848(2)
_cell_angle_gamma 75.830(2)
_cell_formula_units_Z 2
_cell_length_a 10.6084(13)
_cell_length_b 12.0962(14)
_cell_length_c 16.0326(19)
_cell_measurement_temperature 223(2)
_cell_volume 1966.6(4)
_computing_cell_refinement 'Bruker SMART'
_computing_data_collection 'Bruker SMART'
_computing_data_reduction 'Bruker SHELXTL'
_computing_molecular_graphics 'Bruker SHELXTL'
_computing_publication_material 'Bruker SHELXTL'
_computing_structure_refinement 'SHELXL-97 (Sheldrick, 1997)'
_computing_structure_solution 'SHELXS-97 (Sheldrick, 1990)'
_diffrn_ambient_temperature 223(2)
_diffrn_measured_fraction_theta_full 0.855
_diffrn_measured_fraction_theta_max 0.855
_diffrn_measurement_device_type 'CCD area detector'
_diffrn_measurement_method 'phi and omega scans'
_diffrn_radiation_monochromator graphite
_diffrn_radiation_source 'fine-focus sealed tube'
_diffrn_radiation_type MoK\a
_diffrn_radiation_wavelength 0.71073
_diffrn_reflns_av_R_equivalents 0.0183
_diffrn_reflns_av_sigmaI/netI 0.0461
_diffrn_reflns_limit_h_max 14
_diffrn_reflns_limit_h_min -14
_diffrn_reflns_limit_k_max 14
_diffrn_reflns_limit_k_min -16
_diffrn_reflns_limit_l_max 21
_diffrn_reflns_limit_l_min -20
_diffrn_reflns_number 12658
_diffrn_reflns_theta_full 28.96
_diffrn_reflns_theta_max 28.96
_diffrn_reflns_theta_min 1.74
_exptl_absorpt_coefficient_mu 1.458
_exptl_absorpt_correction_type none
_exptl_crystal_density_diffrn 1.589
_exptl_crystal_density_method 'not measured'
_exptl_crystal_F_000 974
_exptl_crystal_size_max 0.2
_exptl_crystal_size_mid 0.3
_exptl_crystal_size_min 0.3
_refine_diff_density_max 0.391
_refine_diff_density_min -0.393
_refine_diff_density_rms 0.071
_refine_ls_extinction_method none
_refine_ls_goodness_of_fit_ref 0.967
_refine_ls_hydrogen_treatment mixed
_refine_ls_matrix_type full
_refine_ls_number_parameters 687
_refine_ls_number_reflns 8902
_refine_ls_number_restraints 3
_refine_ls_restrained_S_all 0.970
_refine_ls_R_factor_all 0.0556
_refine_ls_R_factor_gt 0.0335
_refine_ls_shift/su_max 0.108
_refine_ls_shift/su_mean 0.004
_refine_ls_structure_factor_coef Fsqd
_refine_ls_weighting_details 'calc w=1/[\s^2^(Fo^2^)+(0.0543P)^2^+0.0000P] where P=(Fo^2^+2Fc^2^)/3'
_refine_ls_weighting_scheme calc
_refine_ls_wR_factor_gt 0.0839
_refine_ls_wR_factor_ref 0.0942
_reflns_number_gt 6278
_reflns_number_total 8902
_reflns_threshold_expression >2sigma(I)
_cod_data_source_file ic020632h_2.cif
_cod_data_source_block struc
_cod_depositor_comments
;
The following automatic conversions were performed:

'_symmetry_cell_setting' value 'Triclinic' changed to 'triclinic'
according to the built-in table from CIF Core dictionary named
'cif_core.dic' version 2.4.1 from 2010-06-29.

Automatic conversion script
Id: cif_fix_values 1646 2011-03-28 12:23:43Z adriana 
;
_cod_database_code 4313421

loop_
_symmetry_equiv_pos_as_xyz
'x, y, z'
'-x, -y, -z'

loop_
_atom_site_label
_atom_site_type_symbol
_atom_site_fract_x
_atom_site_fract_y
_atom_site_fract_z
_atom_site_U_iso_or_equiv
_atom_site_adp_type
_atom_site_occupancy
_atom_site_symmetry_multiplicity
_atom_site_calc_flag
_atom_site_refinement_flags
_atom_site_disorder_assembly
_atom_site_disorder_group
Cu1 Cu 0.5000 1.0000 1.0000 0.02661(11) Uani 1 2 d S . .
Fe1 Fe 0.59902(3) 0.55724(3) 0.82793(2) 0.02665(9) Uani 1 1 d . . .
N1 N 0.62680(19) 0.88589(16) 0.92013(12) 0.0263(4) Uani 1 1 d . . .
N2 N 0.3851(2) 1.07156(18) 0.91005(13) 0.0287(5) Uani 1 1 d . . .
H2N H 0.346(2) 1.022(2) 0.9045(16) 0.029(7) Uiso 1 1 d . . .
C1 C 0.5705(2) 0.7841(2) 0.91309(17) 0.0257(5) Uani 1 1 d . . .
H1A H 0.494(2) 0.8107(19) 0.8864(15) 0.021(6) Uiso 1 1 d . . .
H1B H 0.549(2) 0.747(2) 0.9688(16) 0.023(6) Uiso 1 1 d . . .
C2 C 0.6591(3) 0.9421(2) 0.83412(16) 0.0321(6) Uani 1 1 d . . .
H2A H 0.702(3) 0.994(2) 0.8421(16) 0.035(7) Uiso 1 1 d . . .
H2B H 0.725(2) 0.880(2) 0.7966(15) 0.025(6) Uiso 1 1 d . . .
C3 C 0.5406(3) 0.9949(2) 0.78745(18) 0.0372(6) Uani 1 1 d . . .
H3A H 0.486(2) 0.932(2) 0.7822(16) 0.033(7) Uiso 1 1 d . . .
H3B H 0.569(3) 1.018(3) 0.737(2) 0.050(9) Uiso 1 1 d . . .
C4 C 0.4499(3) 1.0994(2) 0.82448(17) 0.0364(6) Uani 1 1 d . . .
H4A H 0.377(3) 1.132(2) 0.7870(18) 0.041(8) Uiso 1 1 d . . .
H4B H 0.497(2) 1.155(2) 0.8257(15) 0.027(7) Uiso 1 1 d . . .
C5 C 0.2904(3) 1.1742(2) 0.94133(17) 0.0336(6) Uani 1 1 d . . .
H1A H 0.328(3) 1.246(2) 0.9268(17) 0.039(7) Uiso 1 1 d . . .
H5B H 0.214(3) 1.190(2) 0.9134(18) 0.043(8) Uiso 1 1 d . . .
C6 C 0.2527(2) 1.1518(2) 1.03534(17) 0.0315(6) Uani 1 1 d . . .
H6A H 0.209(2) 1.096(2) 1.0441(16) 0.029(7) Uiso 1 1 d . . .
H6B H 0.191(2) 1.224(2) 1.0615(15) 0.031(7) Uiso 1 1 d . . .
C11 C 0.6573(2) 0.69184(19) 0.86253(15) 0.0256(5) Uani 1 1 d . . .
C12 C 0.6754(3) 0.6896(2) 0.77281(17) 0.0337(6) Uani 1 1 d . . .
H12 H 0.629(2) 0.746(2) 0.7374(16) 0.032(7) Uiso 1 1 d . . .
C13 C 0.7619(3) 0.5832(2) 0.75288(18) 0.0379(6) Uani 1 1 d . . .
H13 H 0.782(3) 0.557(2) 0.6973(19) 0.048(8) Uiso 1 1 d . . .
C14 C 0.7967(3) 0.5198(2) 0.82836(18) 0.0354(6) Uani 1 1 d . . .
H14 H 0.853(3) 0.449(2) 0.8332(16) 0.033(7) Uiso 1 1 d . . .
C15 C 0.7339(2) 0.5861(2) 0.89685(17) 0.0305(6) Uani 1 1 d . . .
H15 H 0.741(3) 0.565(2) 0.9537(18) 0.037(7) Uiso 1 1 d . . .
C16 C 0.4082(3) 0.5688(3) 0.8758(3) 0.0548(9) Uani 1 1 d . . .
H16 H 0.365(3) 0.620(2) 0.9162(18) 0.043(8) Uiso 1 1 d . . .
C17 C 0.4217(3) 0.5833(3) 0.7864(3) 0.0579(10) Uani 1 1 d . . .
H17 H 0.393(3) 0.637(3) 0.761(2) 0.049(11) Uiso 1 1 d . . .
C18 C 0.5051(3) 0.4836(3) 0.7554(2) 0.0485(8) Uani 1 1 d . . .
H18 H 0.531(3) 0.483(3) 0.704(2) 0.060(11) Uiso 1 1 d . . .
C19 C 0.5433(3) 0.4081(3) 0.8252(2) 0.0442(7) Uani 1 1 d . . .
H19 H 0.599(3) 0.340(3) 0.8260(18) 0.043(8) Uiso 1 1 d . . .
C20 C 0.4839(3) 0.4590(3) 0.8995(2) 0.0485(8) Uani 1 1 d . . .
H20 H 0.498(3) 0.434(3) 0.952(2) 0.049(10) Uiso 1 1 d . . .
Cu2 Cu 1.0000 1.0000 0.5000 0.02842(11) Uani 1 2 d S . .
Fe2 Fe 0.74671(4) 0.64192(3) 0.41429(3) 0.03655(11) Uani 1 1 d . . .
N21 N 0.8336(2) 0.93617(17) 0.52098(12) 0.0299(5) Uani 1 1 d . . .
N22 N 1.0581(2) 0.90034(19) 0.60302(14) 0.0363(5) Uani 1 1 d . . .
H22N H 1.048(3) 0.951(2) 0.6402(18) 0.039(8) Uiso 1 1 d . . .
C21 C 0.8493(3) 0.8409(2) 0.46437(17) 0.0304(6) Uani 1 1 d . . .
H21A H 0.867(2) 0.873(2) 0.4085(18) 0.032(7) Uiso 1 1 d . . .
H21B H 0.922(2) 0.787(2) 0.4768(15) 0.022(6) Uiso 1 1 d . . .
C22 C 0.8299(3) 0.8895(3) 0.61145(17) 0.0410(7) Uani 1 1 d . . .
H22A H 0.803(3) 0.943(2) 0.6387(18) 0.036(8) Uiso 1 1 d . . .
H22B H 0.761(3) 0.838(2) 0.6261(17) 0.043(8) Uiso 1 1 d . . .
C23 C 0.9640(3) 0.8260(3) 0.6308(2) 0.0452(7) Uani 1 1 d . . .
H23A H 0.964(3) 0.804(3) 0.691(2) 0.055(9) Uiso 1 1 d . . .
H23B H 0.988(3) 0.762(2) 0.5990(17) 0.040(8) Uiso 1 1 d . . .
C24 C 1.1954(3) 0.8337(3) 0.5975(2) 0.0470(8) Uani 1 1 d . . .
H24A H 1.207(3) 0.780(3) 0.5529(19) 0.048(8) Uiso 1 1 d . . .
H24B H 1.214(3) 0.791(3) 0.652(2) 0.055(9) Uiso 1 1 d . . .
C25 C 1.2912(3) 0.9088(3) 0.5775(2) 0.0476(8) Uani 1 1 d . . .
H25A H 1.281(3) 0.959(2) 0.6198(17) 0.035(7) Uiso 1 1 d . . .
H25B H 1.381(3) 0.861(3) 0.577(2) 0.062(10) Uiso 1 1 d . . .
C26 C 1.2900(3) 0.9751(2) 0.49069(19) 0.0404(7) Uani 1 1 d . . .
H26A H 1.307(2) 0.922(2) 0.4510(17) 0.034(7) Uiso 1 1 d . . .
H26B H 1.363(3) 1.014(2) 0.4805(16) 0.034(7) Uiso 1 1 d . . .
C31 C 0.7389(3) 0.7830(2) 0.47370(17) 0.0359(6) Uani 1 1 d . . .
C32 C 0.7203(4) 0.6897(3) 0.5332(2) 0.0622(10) Uani 1 1 d . . .
H32 H 0.777(3) 0.662(3) 0.574(2) 0.071(12) Uiso 1 1 d . . .
C33 C 0.6115(5) 0.6526(5) 0.5177(4) 0.0878(16) Uani 1 1 d . . .
H33 H 0.581(5) 0.584(5) 0.552(3) 0.15(2) Uiso 1 1 d . . .
C34 C 0.5594(4) 0.7222(5) 0.4500(5) 0.091(2) Uani 1 1 d . . .
H34 H 0.497(4) 0.730(3) 0.424(3) 0.089(15) Uiso 1 1 d . . .
C35 C 0.6366(4) 0.8033(3) 0.4217(3) 0.0578(10) Uani 1 1 d . . .
H35 H 0.637(3) 0.850(3) 0.384(2) 0.051(12) Uiso 1 1 d . . .
C36 C 0.9366(3) 0.5674(3) 0.3753(3) 0.0648(11) Uani 1 1 d . . .
H36 H 1.008(4) 0.582(3) 0.401(2) 0.082(12) Uiso 1 1 d . . .
C37 C 0.8689(4) 0.4845(3) 0.4111(3) 0.0673(11) Uani 1 1 d . . .
H37 H 0.878(4) 0.441(3) 0.461(2) 0.073(13) Uiso 1 1 d . . .
C38 C 0.7645(4) 0.4916(3) 0.3642(2) 0.0555(9) Uani 1 1 d . . .
H38 H 0.703(3) 0.451(3) 0.374(2) 0.065(11) Uiso 1 1 d . . .
C39 C 0.7671(3) 0.5797(3) 0.2993(2) 0.0550(9) Uani 1 1 d . . .
H39 H 0.709(3) 0.601(3) 0.257(2) 0.057(10) Uiso 1 1 d . . .
C40 C 0.8740(4) 0.6259(4) 0.3068(3) 0.0589(10) Uani 1 1 d . . .
H40 H 0.889(3) 0.677(3) 0.277(2) 0.039(10) Uiso 1 1 d . . .
Cl1 Cl 0.79822(7) 1.22858(6) 0.65804(4) 0.04167(17) Uani 1 1 d . . .
O101 O 0.6820(2) 1.1949(2) 0.69311(17) 0.0804(9) Uani 1 1 d . . .
O102 O 0.8835(2) 1.1366(2) 0.61590(16) 0.0733(8) Uani 1 1 d . . .
O103 O 0.8595(3) 1.2602(3) 0.72080(18) 0.0889(9) Uani 1 1 d . . .
O104 O 0.7676(3) 1.3233(2) 0.5976(2) 0.1015(10) Uani 1 1 d . . .
Cl2 Cl 0.13844(7) 0.94568(6) 0.82243(5) 0.04646(18) Uani 1 1 d . . .
O111 O 0.2544(3) 0.8597(3) 0.8163(3) 0.1399(14) Uani 1 1 d . . .
O112 O 0.1501(4) 1.0339(3) 0.7585(2) 0.1367(15) Uani 1 1 d . . .
O113 O 0.0361(4) 0.9033(4) 0.8093(3) 0.1415(16) Uani 1 1 d . . .
O114 O 0.1212(4) 0.9910(3) 0.90020(17) 0.1047(11) Uani 1 1 d . . .
N101 N 0.3330(3) 0.8611(2) 1.04518(16) 0.0466(6) Uani 1 1 d . . .
C101 C 0.2402(3) 0.8287(2) 1.05333(18) 0.0418(7) Uani 1 1 d . . .
C102 C 0.1230(2) 0.78261(16) 1.06136(12) 0.0751(12) Uani 1 1 d D . .
H10A H 0.0848 0.7585 1.1192 0.112 Uiso 1 1 d D . .
H10B H 0.1558 0.6963 1.0648 0.322 Uiso 1 1 d D . .
H10C H 0.0642 0.8309 1.0203 0.097 Uiso 1 1 d D . .
N102 N 0.0930(3) 0.4137(3) 0.9277(2) 0.0779(10) Uani 1 1 d . . .
C103 C 0.0824(3) 0.5019(3) 0.8932(2) 0.0540(9) Uani 1 1 d . . .
C104 C 0.0665(4) 0.6142(4) 0.8491(4) 0.0672(12) Uani 1 1 d . . .
H10D H 0.009(5) 0.629(4) 0.819(3) 0.097(17) Uiso 1 1 d . . .
H10E H 0.048(5) 0.658(4) 0.888(3) 0.108(19) Uiso 1 1 d . . .
H10F H 0.138(5) 0.643(4) 0.841(3) 0.108(16) Uiso 1 1 d . . .

loop_
_atom_site_aniso_label
_atom_site_aniso_U_11
_atom_site_aniso_U_22
_atom_site_aniso_U_33
_atom_site_aniso_U_23
_atom_site_aniso_U_13
_atom_site_aniso_U_12
Cu1 0.0319(2) 0.0208(2) 0.0254(2) -0.00511(16) -0.00444(17) -0.00079(17)
Fe1 0.02679(19) 0.02476(19) 0.02885(19) -0.00824(14) -0.00333(14) -0.00394(14)
N1 0.0272(11) 0.0221(10) 0.0294(11) -0.0050(8) -0.0002(9) -0.0056(8)
N2 0.0334(12) 0.0238(11) 0.0298(12) -0.0032(9) -0.0063(9) -0.0062(9)
C1 0.0250(13) 0.0239(13) 0.0289(14) -0.0051(10) 0.0001(11) -0.0076(10)
C2 0.0397(15) 0.0302(14) 0.0276(14) -0.0025(11) 0.0041(11) -0.0150(12)
C3 0.0504(17) 0.0335(15) 0.0254(15) -0.0011(12) 0.0026(13) -0.0099(13)
C4 0.0486(17) 0.0303(15) 0.0287(14) 0.0018(11) -0.0061(13) -0.0072(13)
C5 0.0342(15) 0.0250(14) 0.0402(16) -0.0058(11) -0.0117(12) 0.0016(11)
C6 0.0269(13) 0.0272(14) 0.0411(16) -0.0076(12) -0.0049(11) -0.0048(11)
C11 0.0260(12) 0.0228(12) 0.0283(13) -0.0045(10) -0.0002(10) -0.0069(10)
C12 0.0419(16) 0.0267(14) 0.0293(14) -0.0007(11) 0.0026(12) -0.0064(12)
C13 0.0403(16) 0.0391(16) 0.0314(15) -0.0108(12) 0.0102(12) -0.0078(12)
C14 0.0261(13) 0.0288(14) 0.0493(17) -0.0104(12) -0.0018(12) -0.0007(11)
C15 0.0305(14) 0.0302(14) 0.0324(15) -0.0042(11) -0.0066(11) -0.0079(11)
C16 0.0284(15) 0.061(2) 0.083(3) -0.042(2) 0.0102(16) -0.0173(15)
C17 0.0371(18) 0.049(2) 0.093(3) -0.010(2) -0.0313(19) -0.0050(16)
C18 0.0516(19) 0.054(2) 0.049(2) -0.0197(16) -0.0166(16) -0.0152(16)
C19 0.0437(17) 0.0346(17) 0.060(2) -0.0166(15) -0.0032(15) -0.0165(14)
C20 0.0494(19) 0.053(2) 0.052(2) -0.0138(16) 0.0078(16) -0.0322(16)
Cu2 0.0383(2) 0.0231(2) 0.0216(2) -0.00302(16) -0.00081(18) -0.00405(18)
Fe2 0.0350(2) 0.0334(2) 0.0424(2) -0.01429(17) -0.00514(17) -0.00460(17)
N21 0.0388(12) 0.0265(11) 0.0226(11) -0.0073(8) 0.0032(9) -0.0054(9)
N22 0.0506(14) 0.0266(12) 0.0300(12) -0.0033(10) -0.0055(10) -0.0047(10)
C21 0.0389(15) 0.0245(13) 0.0246(14) -0.0057(10) 0.0001(11) -0.0020(12)
C22 0.060(2) 0.0412(17) 0.0244(14) -0.0092(13) 0.0038(13) -0.0177(15)
C23 0.073(2) 0.0350(16) 0.0280(16) 0.0028(13) -0.0053(15) -0.0174(15)
C24 0.059(2) 0.0302(16) 0.0444(19) -0.0021(14) -0.0088(15) 0.0051(14)
C25 0.0487(19) 0.0369(17) 0.0514(19) -0.0103(15) -0.0142(15) 0.0089(14)
C26 0.0379(16) 0.0357(16) 0.0459(18) -0.0206(14) 0.0043(13) -0.0021(13)
C31 0.0399(15) 0.0336(15) 0.0337(14) -0.0146(12) 0.0016(12) -0.0052(12)
C32 0.095(3) 0.062(2) 0.0392(19) -0.0107(17) 0.007(2) -0.043(2)
C33 0.095(4) 0.096(4) 0.088(3) -0.048(3) 0.039(3) -0.059(3)
C34 0.028(2) 0.090(3) 0.167(6) -0.091(4) 0.004(3) -0.008(2)
C35 0.049(2) 0.047(2) 0.076(3) -0.028(2) -0.0201(19) 0.0100(17)
C36 0.0377(18) 0.066(2) 0.092(3) -0.048(2) -0.0112(19) 0.0059(17)
C37 0.073(3) 0.038(2) 0.087(3) -0.019(2) -0.027(2) 0.0121(18)
C38 0.058(2) 0.0377(18) 0.076(3) -0.0240(17) -0.0129(18) -0.0100(16)
C39 0.054(2) 0.065(2) 0.052(2) -0.0301(18) -0.0055(17) -0.0149(17)
C40 0.058(2) 0.064(3) 0.059(2) -0.033(2) 0.0176(19) -0.023(2)
Cl1 0.0442(4) 0.0387(4) 0.0422(4) -0.0161(3) 0.0074(3) -0.0110(3)
O101 0.0715(17) 0.0797(18) 0.092(2) -0.0363(15) 0.0436(15) -0.0385(15)
O102 0.0563(14) 0.0721(17) 0.0919(19) -0.0533(15) 0.0221(13) -0.0106(12)
O103 0.091(2) 0.104(2) 0.087(2) -0.0509(17) -0.0216(16) -0.0246(17)
O104 0.134(3) 0.0662(18) 0.098(2) 0.0254(17) -0.018(2) -0.0252(18)
Cl2 0.0525(4) 0.0487(4) 0.0410(4) -0.0066(3) -0.0148(3) -0.0105(3)
O111 0.092(2) 0.123(3) 0.175(4) -0.015(3) -0.034(2) 0.044(2)
O112 0.195(4) 0.091(2) 0.086(2) 0.0307(19) 0.027(2) -0.003(2)
O113 0.110(3) 0.169(4) 0.187(4) -0.062(3) -0.040(3) -0.076(3)
O114 0.162(3) 0.104(2) 0.0525(17) -0.0248(16) -0.0303(18) -0.021(2)
N101 0.0470(15) 0.0456(15) 0.0442(15) -0.0102(12) 0.0024(12) -0.0066(12)
C101 0.0499(18) 0.0314(15) 0.0388(16) -0.0018(12) -0.0009(14) -0.0025(13)
C102 0.059(2) 0.081(3) 0.087(3) 0.026(2) -0.011(2) -0.034(2)
N102 0.086(2) 0.072(2) 0.057(2) -0.0137(17) -0.0230(17) 0.0294(19)
C103 0.0355(17) 0.066(2) 0.056(2) -0.0244(18) -0.0134(15) 0.0117(16)
C104 0.042(2) 0.058(3) 0.102(4) -0.014(2) -0.011(2) -0.0071(19)

loop_
_atom_type_symbol
_atom_type_description
_atom_type_scat_dispersion_real
_atom_type_scat_dispersion_imag
_atom_type_scat_source
C C 0.0033 0.0016 'International Tables Vol C Tables 4.2.6.8 and 6.1.1.4'
H H 0.0000 0.0000 'International Tables Vol C Tables 4.2.6.8 and 6.1.1.4'
N N 0.0061 0.0033 'International Tables Vol C Tables 4.2.6.8 and 6.1.1.4'
O O 0.0106 0.0060 'International Tables Vol C Tables 4.2.6.8 and 6.1.1.4'
Cl Cl 0.1484 0.1585 'International Tables Vol C Tables 4.2.6.8 and 6.1.1.4'
Fe Fe 0.3463 0.8444 'International Tables Vol C Tables 4.2.6.8 and 6.1.1.4'
Cu Cu 0.3201 1.2651 'International Tables Vol C Tables 4.2.6.8 and 6.1.1.4'

loop_
_geom_angle_atom_site_label_1
_geom_angle_atom_site_label_2
_geom_angle_atom_site_label_3
_geom_angle
_geom_angle_site_symmetry_1
_geom_angle_site_symmetry_3
_geom_angle_publ_flag
N2 Cu1 N2 180.000(1) . 2_677 ?
N2 Cu1 N1 93.26(8) . . ?
N2 Cu1 N1 86.74(8) 2_677 . ?
N2 Cu1 N1 86.74(8) . 2_677 ?
N2 Cu1 N1 93.26(8) 2_677 2_677 ?
N1 Cu1 N1 180.000(1) . 2_677 ?
C12 Fe1 C17 105.69(15) . . ?
C12 Fe1 C13 41.27(11) . . ?
C17 Fe1 C13 123.62(16) . . ?
C12 Fe1 C14 68.82(11) . . ?
C17 Fe1 C14 160.61(15) . . ?
C13 Fe1 C14 40.23(12) . . ?
C12 Fe1 C11 41.14(10) . . ?
C17 Fe1 C11 119.63(13) . . ?
C13 Fe1 C11 69.25(10) . . ?
C14 Fe1 C11 69.25(10) . . ?
C12 Fe1 C16 125.34(13) . . ?
C17 Fe1 C16 40.76(16) . . ?
C13 Fe1 C16 161.95(15) . . ?
C14 Fe1 C16 157.18(15) . . ?
C11 Fe1 C16 108.50(11) . . ?
C12 Fe1 C18 117.61(13) . . ?
C17 Fe1 C18 40.55(14) . . ?
C13 Fe1 C18 105.20(13) . . ?
C14 Fe1 C18 124.11(12) . . ?
C11 Fe1 C18 153.42(12) . . ?
C16 Fe1 C18 68.37(14) . . ?
C12 Fe1 C19 152.77(12) . . ?
C17 Fe1 C19 67.65(15) . . ?
C13 Fe1 C19 118.84(12) . . ?
C14 Fe1 C19 108.23(12) . . ?
C11 Fe1 C19 165.26(12) . . ?
C16 Fe1 C19 67.84(13) . . ?
C18 Fe1 C19 40.11(13) . . ?
C12 Fe1 C15 68.80(11) . . ?
C17 Fe1 C15 156.21(13) . . ?
C13 Fe1 C15 68.38(12) . . ?
C14 Fe1 C15 40.94(10) . . ?
C11 Fe1 C15 41.06(10) . . ?
C16 Fe1 C15 122.46(13) . . ?
C18 Fe1 C15 162.83(12) . . ?
C19 Fe1 C15 127.74(12) . . ?
C12 Fe1 C20 164.02(12) . . ?
C17 Fe1 C20 67.93(17) . . ?
C13 Fe1 C20 154.50(13) . . ?
C14 Fe1 C20 122.04(14) . . ?
C11 Fe1 C20 127.99(11) . . ?
C16 Fe1 C20 40.43(14) . . ?
C18 Fe1 C20 67.78(14) . . ?
C19 Fe1 C20 40.11(12) . . ?
C15 Fe1 C20 110.74(13) . . ?
C2 N1 C6 109.90(19) . 2_677 ?
C2 N1 C1 110.20(19) . . ?
C6 N1 C1 110.11(19) 2_677 . ?
C2 N1 Cu1 112.45(15) . . ?
C6 N1 Cu1 103.06(14) 2_677 . ?
C1 N1 Cu1 110.92(14) . . ?
C5 N2 C4 110.6(2) . . ?
C5 N2 Cu1 108.64(16) . . ?
C4 N2 Cu1 117.52(17) . . ?
C11 C1 N1 115.81(19) . . ?
N1 C2 C3 113.9(2) . . ?
C4 C3 C2 114.6(2) . . ?
N2 C4 C3 112.4(2) . . ?
N2 C5 C6 109.1(2) . . ?
N1 C6 C5 110.0(2) 2_677 . ?
C12 C11 C15 107.0(2) . . ?
C12 C11 C1 127.4(2) . . ?
C15 C11 C1 125.6(2) . . ?
C12 C11 Fe1 68.89(14) . . ?
C15 C11 Fe1 69.71(13) . . ?
C1 C11 Fe1 124.49(16) . . ?
C11 C12 C13 108.1(2) . . ?
C11 C12 Fe1 69.97(14) . . ?
C13 C12 Fe1 69.59(15) . . ?
C14 C13 C12 108.5(2) . . ?
C14 C13 Fe1 70.12(15) . . ?
C12 C13 Fe1 69.14(15) . . ?
C13 C14 C15 108.3(2) . . ?
C13 C14 Fe1 69.65(16) . . ?
C15 C14 Fe1 69.85(14) . . ?
C14 C15 C11 108.1(2) . . ?
C14 C15 Fe1 69.21(15) . . ?
C11 C15 Fe1 69.23(14) . . ?
C20 C16 C17 107.3(3) . . ?
C20 C16 Fe1 70.28(17) . . ?
C17 C16 Fe1 69.10(18) . . ?
C18 C17 C16 108.5(3) . . ?
C18 C17 Fe1 70.24(18) . . ?
C16 C17 Fe1 70.15(19) . . ?
C19 C18 C17 107.4(3) . . ?
C19 C18 Fe1 69.98(17) . . ?
C17 C18 Fe1 69.21(18) . . ?
C18 C19 C20 109.0(3) . . ?
C18 C19 Fe1 69.91(17) . . ?
C20 C19 Fe1 70.41(16) . . ?
C19 C20 C16 107.8(3) . . ?
C19 C20 Fe1 69.48(17) . . ?
C16 C20 Fe1 69.29(18) . . ?
N22 Cu2 N22 180.00(8) 2_776 . ?
N22 Cu2 N21 87.01(9) 2_776 2_776 ?
N22 Cu2 N21 92.99(9) . 2_776 ?
N22 Cu2 N21 92.99(9) 2_776 . ?
N22 Cu2 N21 87.01(9) . . ?
N21 Cu2 N21 180.0 2_776 . ?
C32 Fe2 C34 67.5(2) . . ?
C32 Fe2 C35 68.18(18) . . ?
C34 Fe2 C35 41.13(19) . . ?
C32 Fe2 C37 109.06(18) . . ?
C34 Fe2 C37 142.3(2) . . ?
C35 Fe2 C37 175.14(16) . . ?
C32 Fe2 C33 40.41(18) . . ?
C34 Fe2 C33 40.0(2) . . ?
C35 Fe2 C33 68.6(2) . . ?
C37 Fe2 C33 112.2(2) . . ?
C32 Fe2 C40 143.61(16) . . ?
C34 Fe2 C40 138.3(3) . . ?
C35 Fe2 C40 112.3(2) . . ?
C37 Fe2 C40 67.3(2) . . ?
C33 Fe2 C40 175.97(17) . . ?
C32 Fe2 C31 41.07(12) . . ?
C34 Fe2 C31 68.98(13) . . ?
C35 Fe2 C31 40.94(13) . . ?
C37 Fe2 C31 134.39(14) . . ?
C33 Fe2 C31 69.22(14) . . ?
C40 Fe2 C31 114.18(13) . . ?
C32 Fe2 C38 134.43(16) . . ?
C34 Fe2 C38 113.67(15) . . ?
C35 Fe2 C38 144.22(15) . . ?
C37 Fe2 C38 40.52(15) . . ?
C33 Fe2 C38 109.30(17) . . ?
C40 Fe2 C38 67.53(16) . . ?
C31 Fe2 C38 174.32(14) . . ?
C32 Fe2 C36 113.07(18) . . ?
C34 Fe2 C36 177.5(2) . . ?
C35 Fe2 C36 136.51(18) . . ?
C37 Fe2 C36 40.16(16) . . ?
C33 Fe2 C36 141.9(3) . . ?
C40 Fe2 C36 39.99(17) . . ?
C31 Fe2 C36 109.68(13) . . ?
C38 Fe2 C36 67.86(15) . . ?
C32 Fe2 C39 174.34(14) . . ?
C34 Fe2 C39 111.8(2) . . ?
C35 Fe2 C39 115.25(17) . . ?
C37 Fe2 C39 67.85(17) . . ?
C33 Fe2 C39 135.51(17) . . ?
C40 Fe2 C39 40.46(14) . . ?
C31 Fe2 C39 144.43(14) . . ?
C38 Fe2 C39 40.21(14) . . ?
C36 Fe2 C39 67.93(15) . . ?
C22 N21 C26 108.9(2) . 2_776 ?
C22 N21 C21 110.3(2) . . ?
C26 N21 C21 110.6(2) 2_776 . ?
C22 N21 Cu2 103.59(17) . . ?
C26 N21 Cu2 113.91(16) 2_776 . ?
C21 N21 Cu2 109.24(15) . . ?
C24 N22 C23 111.9(2) . . ?
C24 N22 Cu2 117.31(19) . . ?
C23 N22 Cu2 108.06(18) . . ?
C31 C21 N21 116.0(2) . . ?
N21 C22 C23 110.3(2) . . ?
N22 C23 C22 109.5(2) . . ?
N22 C24 C25 112.3(2) . . ?
C24 C25 C26 115.3(3) . . ?
N21 C26 C25 114.3(2) 2_776 . ?
C35 C31 C32 105.9(3) . . ?
C35 C31 C21 127.4(3) . . ?
C32 C31 C21 126.5(3) . . ?
C35 C31 Fe2 69.19(17) . . ?
C32 C31 Fe2 69.07(17) . . ?
C21 C31 Fe2 122.87(17) . . ?
C33 C32 C31 109.7(4) . . ?
C33 C32 Fe2 70.1(2) . . ?
C31 C32 Fe2 69.86(17) . . ?
C34 C33 C32 107.6(4) . . ?
C34 C33 Fe2 69.8(3) . . ?
C32 C33 Fe2 69.5(2) . . ?
C33 C34 C35 108.9(4) . . ?
C33 C34 Fe2 70.3(3) . . ?
C35 C34 Fe2 69.5(2) . . ?
C31 C35 C34 107.9(4) . . ?
C31 C35 Fe2 69.86(18) . . ?
C34 C35 Fe2 69.4(2) . . ?
C40 C36 C37 107.5(3) . . ?
C40 C36 Fe2 69.7(2) . . ?
C37 C36 Fe2 69.5(2) . . ?
C36 C37 C38 108.4(4) . . ?
C36 C37 Fe2 70.4(2) . . ?
C38 C37 Fe2 69.98(19) . . ?
C39 C38 C37 107.9(4) . . ?
C39 C38 Fe2 70.10(18) . . ?
C37 C38 Fe2 69.50(19) . . ?
C38 C39 C40 107.2(4) . . ?
C38 C39 Fe2 69.68(19) . . ?
C40 C39 Fe2 69.50(19) . . ?
C36 C40 C39 108.9(4) . . ?
C36 C40 Fe2 70.3(2) . . ?
C39 C40 Fe2 70.0(2) . . ?
O103 Cl1 O101 111.22(17) . . ?
O103 Cl1 O104 108.68(19) . . ?
O101 Cl1 O104 109.2(2) . . ?
O103 Cl1 O102 110.69(16) . . ?
O101 Cl1 O102 108.80(14) . . ?
O104 Cl1 O102 108.19(18) . . ?
O113 Cl2 O114 113.2(2) . . ?
O113 Cl2 O111 109.9(3) . . ?
O114 Cl2 O111 109.3(2) . . ?
O113 Cl2 O112 107.5(3) . . ?
O114 Cl2 O112 108.1(2) . . ?
O111 Cl2 O112 108.7(2) . . ?
N101 C101 C102 177.4(3) . . ?
N102 C103 C104 179.0(4) . . ?

loop_
_geom_bond_atom_site_label_1
_geom_bond_atom_site_label_2
_geom_bond_distance
_geom_bond_site_symmetry_2
_geom_bond_publ_flag
Cu1 N2 1.999(2) . ?
Cu1 N2 1.999(2) 2_677 ?
Cu1 N1 2.0935(18) . ?
Cu1 N1 2.0935(18) 2_677 ?
Fe1 C12 2.023(3) . ?
Fe1 C17 2.024(3) . ?
Fe1 C13 2.029(3) . ?
Fe1 C14 2.035(3) . ?
Fe1 C11 2.037(2) . ?
Fe1 C16 2.038(3) . ?
Fe1 C18 2.037(3) . ?
Fe1 C19 2.038(3) . ?
Fe1 C15 2.044(3) . ?
Fe1 C20 2.050(3) . ?
N1 C2 1.495(3) . ?
N1 C6 1.499(3) 2_677 ?
N1 C1 1.515(3) . ?
N2 C5 1.483(3) . ?
N2 C4 1.484(3) . ?
C1 C11 1.502(3) . ?
C2 C3 1.519(4) . ?
C3 C4 1.517(4) . ?
C5 C6 1.513(4) . ?
C6 N1 1.499(3) 2_677 ?
C11 C12 1.427(3) . ?
C11 C15 1.431(3) . ?
C12 C13 1.428(4) . ?
C13 C14 1.398(4) . ?
C14 C15 1.426(4) . ?
C16 C20 1.413(5) . ?
C16 C17 1.414(5) . ?
C17 C18 1.407(5) . ?
C18 C19 1.398(5) . ?
C19 C20 1.402(4) . ?
Cu2 N22 2.002(2) 2_776 ?
Cu2 N22 2.002(2) . ?
Cu2 N21 2.064(2) 2_776 ?
Cu2 N21 2.064(2) . ?
Fe2 C32 2.021(3) . ?
Fe2 C34 2.021(4) . ?
Fe2 C35 2.022(3) . ?
Fe2 C37 2.026(3) . ?
Fe2 C33 2.028(4) . ?
Fe2 C40 2.031(4) . ?
Fe2 C31 2.031(2) . ?
Fe2 C38 2.032(3) . ?
Fe2 C36 2.038(3) . ?
Fe2 C39 2.038(3) . ?
N21 C22 1.490(3) . ?
N21 C26 1.497(3) 2_776 ?
N21 C21 1.515(3) . ?
N22 C24 1.477(4) . ?
N22 C23 1.491(4) . ?
C21 C31 1.487(4) . ?
C22 C23 1.498(5) . ?
C24 C25 1.500(5) . ?
C25 C26 1.520(4) . ?
C26 N21 1.497(3) 2_776 ?
C31 C35 1.418(4) . ?
C31 C32 1.421(4) . ?
C32 C33 1.398(6) . ?
C33 C34 1.384(7) . ?
C34 C35 1.421(6) . ?
C36 C40 1.391(6) . ?
C36 C37 1.395(6) . ?
C37 C38 1.405(5) . ?
C38 C39 1.399(5) . ?
C39 C40 1.407(5) . ?
Cl1 O103 1.408(2) . ?
Cl1 O101 1.413(2) . ?
Cl1 O104 1.413(3) . ?
Cl1 O102 1.424(2) . ?
Cl2 O113 1.360(3) . ?
Cl2 O114 1.393(3) . ?
Cl2 O111 1.404(3) . ?
Cl2 O112 1.404(3) . ?
N101 C101 1.132(4) . ?
C101 C102 1.466(4) . ?
N102 C103 1.128(4) . ?
C103 C104 1.437(6) . ?
